data_4101370
loop_
_publ_author_name
'Hayashi, Toshiki'
'Xiao, Xunwen'
'Fujiwara, Hideki'
'Sugimoto, Toyonari'
'Nakazumi, Hiroyuki'
'Noguchi, Satoru'
'Fujimoto, Tsutomu'
'Yasuzuka, Syuma'
'Yoshino, Harukazu'
'Murata, Keizo'
'Mori, Takehiko'
'Aruga-Katori, Hiroko'

_publ_section_title
;
 A metallic (EDT-DSDTFVSDS)2.FeBr4 salt: antiferromagnetic ordering of
 d spins of FeBr4- ions and anomalous magnetoresistance due to
 preferential pi-d interaction.
;
_journal_issue 36
_journal_name_full 'Journal of the American Chemical Society'
_journal_page_first 11746
_journal_page_last 11747
_journal_paper_doi 10.1021/ja064307v
_journal_volume 128
_journal_year 2006
_chemical_formula_moiety 'C11 H6 Br2 Ga0.50 S5 Se4 '
_chemical_formula_sum 'C11 H6 Br2 Ga0.5 S5 Se4'
_chemical_formula_weight 808.98
_space_group_IT_number 56
_symmetry_cell_setting orthorhombic
_symmetry_Int_Tables_number 56
_symmetry_space_group_name_Hall '-P 2ab 2ac'
_symmetry_space_group_name_H-M 'P c c n'
_cell_angle_alpha 90
_cell_angle_beta 90
_cell_angle_gamma 90
_cell_formula_units_Z 8
_cell_length_a 37.766(6)
_cell_length_b 7.5021(11)
_cell_length_c 14.043(2)
_cell_measurement_reflns_used 7955
_cell_measurement_temperature 293.1
_cell_measurement_theta_max 27.5
_cell_measurement_theta_min 3.1
_cell_volume 3978.7(10)
_computing_cell_refinement CrystalClear
_computing_data_collection CrystalClear
_computing_data_reduction CrystalStructure
_computing_publication_material 'CrystalStructure Ver. 3.5.1'
_computing_structure_refinement CRYSTALS
_computing_structure_solution SIR97
_diffrn_detector_area_resol_mean 7.31
_diffrn_measured_fraction_theta_full 0.9869
_diffrn_measured_fraction_theta_max 0.9869
_diffrn_measurement_device_type 'Rigaku Mercury'
_diffrn_measurement_method \w
_diffrn_radiation_type 'Mo K\a'
_diffrn_radiation_wavelength 0.7107
_diffrn_reflns_av_R_equivalents 0.048
_diffrn_reflns_limit_h_max 49
_diffrn_reflns_limit_h_min -32
_diffrn_reflns_limit_k_max 7
_diffrn_reflns_limit_k_min -9
_diffrn_reflns_limit_l_max 18
_diffrn_reflns_limit_l_min -18
_diffrn_reflns_number 53826
_diffrn_reflns_theta_full 27.48
_diffrn_reflns_theta_max 27.48
_exptl_absorpt_coefficient_mu 12.586
_exptl_absorpt_correction_T_max 0.777
_exptl_absorpt_correction_T_min 0.519
_exptl_absorpt_correction_type multi-scan
_exptl_absorpt_process_details 'Jacobson, R. (1998) Private communication'
_exptl_crystal_colour black
_exptl_crystal_density_diffrn 2.701
_exptl_crystal_density_method 'not measured'
_exptl_crystal_description needle
_exptl_crystal_F_000 2988.00
_exptl_crystal_size_max 0.08
_exptl_crystal_size_mid 0.07
_exptl_crystal_size_min 0.02
_refine_diff_density_max 1.36
_refine_diff_density_min -1.27
_refine_ls_extinction_method none
_refine_ls_goodness_of_fit_ref 1.070
_refine_ls_hydrogen_treatment refall
_refine_ls_number_parameters 210
_refine_ls_number_reflns 2677
_refine_ls_R_factor_gt 0.0540
_refine_ls_shift/su_max 0.0000
_refine_ls_structure_factor_coef F
_refine_ls_weighting_details
;
    Chebychev polynomial with 3 parameters (Carruthers & Watkin, 1979)
    8.4303    0.6827    6.1576
;
_refine_ls_weighting_scheme calc
_refine_ls_wR_factor_ref 0.0660
_reflns_number_gt 2677
_reflns_number_total 5124
_reflns_threshold_expression F^2^>2.0\s(F^2^)
_cod_data_source_file ja064307vsi20060619_043334.cif
_cod_data_source_block '__(EDT-DSDTFVSDS)2GaBr4'
_cod_original_formula_sum 'C11 H6 Br2 Ga0.50 S5 Se4 '
_cod_database_code 4101370

loop_
_symmetry_equiv_pos_as_xyz
x,y,z
-x,-y,-z
-x+1/2,y,z+1/2
x+1/2,-y,-z+1/2
x,-y+1/2,z+1/2
-x,y+1/2,-z+1/2
-x+1/2,-y+1/2,z
x+1/2,y+1/2,-z

loop_
_atom_site_label
_atom_site_type_symbol
_atom_site_fract_x
_atom_site_fract_y
_atom_site_fract_z
_atom_site_U_iso_or_equiv
_atom_site_adp_type
_atom_site_occupancy
_atom_site_symmetry_multiplicity
_atom_site_calc_flag
Br(1) Br 0.70839(4) -0.3988(2) 0.32885(12) 0.0896(5) Uani 1.00 1 d
Br(2) Br 0.71919(4) -0.0476(3) 0.51171(11) 0.1017(5) Uani 1.00 1 d
Se(1) Se 0.46153(2) 0.0859(2) 0.17337(6) 0.0492(3) Uani 1.00 1 d
Se(2) Se 0.49710(2) 0.1002(1) 0.37825(6) 0.0451(2) Uani 1.00 1 d
Se(3) Se 0.67393(3) 0.0976(1) 0.08723(8) 0.0589(3) Uani 1.00 1 d
Se(4) Se 0.65693(3) 0.1259(2) 0.30557(7) 0.0576(3) Uani 1.00 1 d
Ga(1) Ga 0.7500 -0.2500 0.41744(11) 0.0534(4) Uani 1.00 1 d
S(1) S 0.38699(6) 0.0895(4) 0.2544(2) 0.0575(7) Uani 1.00 1 d
S(2) S 0.42694(6) 0.0993(4) 0.4800(2) 0.0522(7) Uani 1.00 1 d
S(3) S 0.54065(6) 0.0910(3) 0.0803(2) 0.0457(6) Uani 1.00 1 d
S(4) S 0.57500(5) 0.1052(3) 0.2680(1) 0.0422(6) Uani 1.00 1 d
S(5) S 0.60730(7) 0.0828(4) -0.0271(2) 0.0587(7) Uani 1.00 1 d
C(1) C 0.3679(2) 0.134(2) 0.3649(8) 0.063(3) Uani 1.00 1 d
C(2) C 0.3805(3) 0.068(2) 0.4514(9) 0.083(4) Uani 1.00 1 d
C(3) C 0.4324(2) 0.0888(12) 0.2809(7) 0.042(2) Uani 1.00 1 d
C(4) C 0.4467(2) 0.0945(12) 0.3694(6) 0.041(2) Uani 1.00 1 d
C(5) C 0.5035(2) 0.0956(11) 0.2449(6) 0.036(2) Uani 1.00 1 d
C(6) C 0.5356(2) 0.0950(11) 0.2039(6) 0.034(2) Uani 1.00 1 d
C(7) C 0.5859(3) 0.0946(11) 0.0770(6) 0.043(2) Uani 1.00 1 d
C(8) C 0.6031(2) 0.1028(11) 0.1673(6) 0.039(2) Uani 1.00 1 d
C(9) C 0.6396(2) 0.1104(11) 0.1820(6) 0.040(2) Uani 1.00 1 d
C(10) C 0.7104(3) 0.108(2) 0.1768(11) 0.076(4) Uani 1.00 1 d
C(11) C 0.7045(3) 0.121(2) 0.2701(10) 0.070(4) Uani 1.00 1 d
H(1) H 0.3689 0.260 0.3718 0.076(4) Uiso 1.00 1 c
H(2) H 0.3439 0.097 0.3601 0.076(4) Uiso 1.00 1 c
H(3) H 0.3763 -0.057 0.4502 0.099(5) Uiso 1.00 1 c
H(4) H 0.3670 0.121 0.5013 0.099(5) Uiso 1.00 1 c
H(5) H 0.7342 0.103 0.1550 0.091(5) Uiso 1.00 1 c
H(6) H 0.7231 0.128 0.3156 0.084(4) Uiso 1.00 1 c

loop_
_atom_site_aniso_label
_atom_site_aniso_U_11
_atom_site_aniso_U_22
_atom_site_aniso_U_33
_atom_site_aniso_U_12
_atom_site_aniso_U_13
_atom_site_aniso_U_23
Br(1) 0.0588(7) 0.0959(10) 0.1140(11) -0.0042(6) -0.0261(7) -0.0282(8)
Br(2) 0.0722(8) 0.146(1) 0.0872(10) 0.0137(9) 0.0069(7) -0.0511(10)
Se(1) 0.0345(4) 0.0798(7) 0.0333(4) -0.0008(4) -0.0042(4) 0.0024(5)
Se(2) 0.0324(4) 0.0692(6) 0.0336(4) 0.0004(4) -0.0029(3) 0.0013(4)
Se(3) 0.0472(5) 0.0627(6) 0.0667(7) -0.0090(5) 0.0223(5) -0.0049(5)
Se(4) 0.0375(5) 0.0798(7) 0.0556(6) 0.0026(5) -0.0049(4) -0.0023(5)
Ga(1) 0.0374(7) 0.0681(10) 0.0545(9) -0.0012(7) 0.0000 0.0000
S(1) 0.0327(11) 0.087(2) 0.0526(13) 0.0006(11) -0.0045(10) -0.012(1)
S(2) 0.0427(11) 0.078(2) 0.0363(11) 0.0020(11) 0.0071(10) -0.0034(12)
S(3) 0.0450(11) 0.063(1) 0.0290(10) -0.0063(10) -0.0003(9) -0.0003(10)
S(4) 0.0304(9) 0.061(1) 0.0351(10) -0.0020(10) -0.0009(8) -0.0004(10)
S(5) 0.058(1) 0.084(2) 0.0345(11) -0.0175(13) 0.0129(11) -0.0035(12)
C(1) 0.027(4) 0.098(9) 0.066(7) 0.012(5) -0.005(4) 0.003(6)
C(2) 0.039(5) 0.140(12) 0.070(8) -0.018(7) 0.005(5) -0.002(8)
C(3) 0.033(4) 0.041(5) 0.050(5) 0.001(4) -0.000(4) -0.001(4)
C(4) 0.036(4) 0.052(5) 0.036(4) -0.001(4) 0.000(4) -0.008(4)
C(5) 0.035(4) 0.039(5) 0.032(4) 0.002(3) -0.001(3) 0.001(4)
C(6) 0.030(4) 0.039(4) 0.033(4) 0.001(3) 0.002(3) -0.000(4)
C(7) 0.059(5) 0.034(4) 0.036(4) -0.011(4) 0.007(4) -0.002(4)
C(8) 0.039(4) 0.039(4) 0.039(4) -0.004(4) -0.005(4) 0.001(4)
C(9) 0.043(4) 0.031(4) 0.045(5) 0.001(4) 0.003(4) -0.006(4)
C(10) 0.043(6) 0.074(8) 0.111(11) -0.003(5) 0.029(6) -0.001(7)
C(11) 0.039(5) 0.078(8) 0.092(9) -0.007(5) -0.004(6) -0.000(7)

loop_
_atom_type_symbol
_atom_type_description
_atom_type_scat_dispersion_real
_atom_type_scat_dispersion_imag
_atom_type_scat_source
C C 0.003 0.002
;
International Tables for Crystallography
(1992, Vol. C, Tables 4.2.6.8 and 6.1.1.4)
;
H H 0.000 0.000
;
International Tables for Crystallography
(1992, Vol. C, Table 6.1.1.4)
;
Br Br -0.290 2.459
;
International Tables for Crystallography
(1992, Vol. C, Tables 4.2.6.8 and 6.1.1.4)
;
Ga Ga 0.231 1.608
;
International Tables for Crystallography
(1992, Vol. C, Tables 4.2.6.8 and 6.1.1.4)
;
S S 0.125 0.123
;
International Tables for Crystallography
(1992, Vol. C, Tables 4.2.6.8 and 6.1.1.4)
;
Se Se -0.093 2.226
;
International Tables for Crystallography
(1992, Vol. C, Tables 4.2.6.8 and 6.1.1.4)
;

loop_
_geom_angle_atom_site_label_1
_geom_angle_atom_site_label_2
_geom_angle_atom_site_label_3
_geom_angle
_geom_angle_publ_flag
C(3) Se(1) C(5) 93.7(4) yes
C(4) Se(2) C(5) 93.6(3) yes
C(9) Se(3) C(10) 91.7(5) yes
C(9) Se(4) C(11) 95.1(5) yes
Br(1) Ga(1) Br(2) 106.48(5) yes
C(1) S(1) C(3) 102.5(4) yes
C(2) S(2) C(4) 102.5(5) yes
C(6) S(3) C(7) 97.8(4) yes
C(6) S(4) C(8) 95.7(4) yes
C(2) C(1) H(1) 104 no
C(2) C(1) H(2) 106 no
C(2) C(1) S(1) 124.5(9) yes
H(1) C(1) H(2) 109 no
H(1) C(1) S(1) 105 no
H(2) C(1) S(1) 105 no
H(3) C(2) H(4) 109 no
H(3) C(2) S(2) 106 no
H(3) C(2) C(1) 106 no
H(4) C(2) S(2) 107 no
H(4) C(2) C(1) 108 no
S(2) C(2) C(1) 118.4(9) yes
C(4) C(3) Se(1) 120.5(6) yes
C(4) C(3) S(1) 125.7(7) yes
Se(1) C(3) S(1) 113.8(5) yes
Se(2) C(4) S(2) 111.9(4) yes
Se(2) C(4) C(3) 117.2(6) yes
S(2) C(4) C(3) 130.9(7) yes
C(6) C(5) Se(1) 122.2(6) yes
C(6) C(5) Se(2) 122.8(6) yes
Se(1) C(5) Se(2) 115.0(4) yes
S(3) C(6) S(4) 114.9(4) yes
S(3) C(6) C(5) 121.7(6) yes
S(4) C(6) C(5) 123.4(6) yes
C(8) C(7) S(3) 115.6(7) yes
C(8) C(7) S(5) 123.9(7) yes
S(3) C(7) S(5) 120.4(5) yes
C(9) C(8) S(4) 118.3(6) yes
C(9) C(8) C(7) 125.7(8) yes
S(4) C(8) C(7) 115.9(6) yes
Se(3) C(9) Se(4) 115.2(5) yes
Se(3) C(9) C(8) 125.5(6) yes
Se(4) C(9) C(8) 119.2(6) yes
C(11) C(10) H(5) 118 no
C(11) C(10) Se(3) 122.8(9) yes
H(5) C(10) Se(3) 118 no
H(6) C(11) Se(4) 122 no
H(6) C(11) C(10) 122 no
Se(4) C(11) C(10) 115.2(9) yes

loop_
_geom_bond_atom_site_label_1
_geom_bond_atom_site_label_2
_geom_bond_distance
_geom_bond_publ_flag
Br(1) Ga(1) 2.294(2) yes
Br(2) Ga(1) 2.327(2) yes
Se(1) C(3) 1.868(9) yes
Se(1) C(5) 1.878(8) yes
Se(2) C(4) 1.908(8) yes
Se(2) C(5) 1.889(8) yes
Se(3) C(9) 1.860(9) yes
Se(3) C(10) 1.87(1) yes
Se(4) C(9) 1.858(9) yes
Se(4) C(11) 1.86(1) yes
S(1) C(1) 1.74(1) yes
S(1) C(3) 1.756(9) yes
S(2) C(2) 1.82(1) yes
S(2) C(4) 1.724(9) yes
S(3) C(6) 1.746(8) yes
S(3) C(7) 1.71(1) yes
S(4) C(6) 1.741(8) yes
S(4) C(8) 1.768(9) yes
S(5) C(7) 1.672(9) yes
C(1) C(2) 1.39(2) yes
C(1) H(1) 0.95 no
C(1) H(2) 0.95 no
C(2) H(3) 0.95 no
C(2) H(4) 0.95 no
C(3) C(4) 1.36(1) yes
C(5) C(6) 1.34(1) yes
C(7) C(8) 1.43(1) yes
C(8) C(9) 1.40(1) yes
C(10) C(11) 1.33(2) yes
C(10) H(5) 0.95 no
C(11) H(6) 0.95 no

loop_
_geom_contact_atom_site_label_1
_geom_contact_atom_site_label_2
_geom_contact_distance
_geom_contact_publ_flag
_geom_contact_site_symmetry_2
Br(1) Br(1) 3.855(2) yes 64504
Br(1) Br(2) 3.702(2) yes 55501
Br(1) Br(2) 3.773(2) yes 64504
Br(1) Se(3) 4.133(2) yes 54503
Br(1) Se(4) 4.074(2) yes 54501
Br(1) S(1) 3.788(3) yes 64507
Br(1) C(1) 3.97(1) yes 64507
Br(1) C(10) 4.05(1) yes 64504
Br(1) C(11) 3.70(1) yes 54501
Br(1) C(11) 3.99(1) yes 55501
Br(1) C(11) 3.78(1) yes 64504
Br(2) Br(1) 3.702(2) yes 55501
Br(2) Br(1) 3.773(2) yes 64504
Br(2) Br(2) 3.826(3) yes 64504
Br(2) Se(3) 3.930(2) yes 55503
Br(2) Se(4) 3.950(2) yes 55501
Br(2) C(10) 3.72(1) yes 65502
Br(2) C(10) 4.04(1) yes 55503
Br(2) C(11) 3.66(1) yes 55501
Se(1) Se(2) 4.030(1) yes 64507
Se(1) S(3) 3.802(2) yes 65505
Se(1) S(4) 3.948(3) yes 64507
Se(1) S(5) 3.547(3) yes 65505
Se(1) C(5) 4.073(8) yes 64507
Se(1) C(6) 4.068(8) yes 64507
Se(1) C(6) 4.192(8) yes 65507
Se(1) C(7) 4.171(9) yes 65505
Se(2) Se(1) 4.030(1) yes 65507
Se(2) S(3) 4.015(2) yes 55503
Se(2) S(3) 4.119(3) yes 64507
Se(2) S(3) 3.991(3) yes 65507
Se(2) C(5) 4.162(8) yes 64507
Se(2) C(5) 4.099(8) yes 65507
Se(2) C(6) 4.150(8) yes 64507
Se(2) C(6) 4.078(8) yes 65507
Se(3) C(1) 3.88(1) yes 64507
Se(3) C(2) 4.12(1) yes 65507
Se(4) Br(1) 4.074(2) yes 56501
Se(4) Br(2) 3.950(2) yes 55501
Se(4) S(1) 3.944(3) yes 65507
Se(4) S(5) 3.717(3) yes 55503
Ga(1) C(11) 3.87(1) yes 64504
S(1) Br(1) 3.788(3) yes 65507
S(1) Se(4) 3.944(3) yes 64507
S(1) S(4) 3.919(4) yes 64507
S(1) S(4) 4.139(4) yes 65507
S(1) S(5) 3.451(4) yes 65505
S(1) C(8) 3.832(9) yes 64507
S(1) C(8) 4.022(9) yes 65507
S(1) C(9) 3.838(9) yes 64507
S(1) C(9) 4.133(9) yes 65507
S(2) Se(1) 3.829(3) yes 55503
S(2) S(3) 4.094(4) yes 64507
S(2) S(3) 3.977(4) yes 65507
S(2) S(5) 4.138(4) yes 64507
S(2) S(5) 3.907(4) yes 65507
S(2) C(7) 3.900(9) yes 64507
S(2) C(7) 3.832(9) yes 65507
S(3) Se(1) 3.802(2) yes 65505
S(3) Se(2) 3.991(3) yes 64507
S(3) Se(2) 4.119(3) yes 65507
S(3) S(2) 3.977(4) yes 64507
S(3) S(2) 4.094(4) yes 65507
S(3) S(3) 4.046(3) yes 65505
S(3) C(4) 3.821(9) yes 64507
S(3) C(4) 3.873(9) yes 65507
S(4) Se(1) 3.948(3) yes 65507
S(4) S(1) 4.139(4) yes 64507
S(4) S(1) 3.919(4) yes 65507
S(4) S(5) 3.905(3) yes 55503
S(4) C(3) 3.945(9) yes 64507
S(4) C(3) 3.703(9) yes 65507
S(5) Se(1) 3.547(3) yes 65505
S(5) S(1) 3.451(4) yes 65505
S(5) S(2) 3.907(4) yes 64507
S(5) S(2) 4.138(4) yes 65507
S(5) C(1) 4.17(1) yes 64507
S(5) C(2) 4.03(2) yes 64507
S(5) C(2) 3.82(2) yes 65507
S(5) C(3) 4.076(9) yes 65505
C(1) Br(1) 3.97(1) yes 65507
C(1) Se(3) 3.88(1) yes 65507
C(1) S(5) 4.17(1) yes 65507
C(1) C(7) 3.96(1) yes 65507
C(1) C(8) 4.16(1) yes 64507
C(1) C(8) 3.71(1) yes 65507
C(1) C(9) 3.99(1) yes 64507
C(1) C(9) 3.64(1) yes 65507
C(2) Se(3) 4.12(1) yes 64507
C(2) S(5) 3.82(2) yes 64507
C(2) S(5) 4.03(2) yes 65507
C(2) C(7) 3.79(2) yes 64507
C(2) C(7) 4.17(2) yes 65507
C(2) C(8) 3.92(2) yes 64507
C(2) C(9) 3.99(2) yes 64507
C(3) S(4) 3.703(9) yes 64507
C(3) S(4) 3.945(9) yes 65507
C(3) S(5) 4.076(9) yes 65505
C(3) C(6) 3.90(1) yes 64507
C(3) C(6) 3.99(1) yes 65507
C(3) C(8) 3.95(1) yes 64507
C(3) C(8) 4.15(1) yes 65507
C(4) S(3) 3.873(9) yes 64507
C(4) S(3) 3.821(9) yes 65507
C(4) C(6) 3.94(1) yes 64507
C(4) C(6) 3.95(1) yes 65507
C(4) C(7) 4.02(1) yes 64507
C(4) C(7) 4.02(1) yes 65507
C(4) C(8) 4.17(1) yes 64507
C(5) Se(1) 4.073(8) yes 65507
C(5) Se(2) 4.099(8) yes 64507
C(5) Se(2) 4.162(8) yes 65507
C(5) C(5) 3.76(1) yes 64507
C(5) C(5) 3.76(1) yes 65507
C(5) C(6) 4.10(1) yes 64507
C(5) C(6) 4.09(1) yes 65507
C(6) Se(1) 4.192(8) yes 64507
C(6) Se(1) 4.068(8) yes 65507
C(6) Se(2) 2.848(8) yes 55501
C(6) Se(2) 4.078(8) yes 64507
C(6) Se(2) 4.150(8) yes 65507
C(6) C(3) 3.99(1) yes 64507
C(6) C(3) 3.90(1) yes 65507
C(6) C(4) 3.95(1) yes 64507
C(6) C(4) 3.94(1) yes 65507
C(6) C(5) 4.09(1) yes 64507
C(6) C(5) 4.10(1) yes 65507
C(7) Se(1) 4.171(9) yes 65505
C(7) S(2) 3.832(9) yes 64507
C(7) S(2) 3.900(9) yes 65507
C(7) C(1) 3.96(1) yes 64507
C(7) C(2) 4.17(2) yes 64507
C(7) C(2) 3.79(2) yes 65507
C(7) C(4) 4.02(1) yes 64507
C(7) C(4) 4.02(1) yes 65507
C(8) S(1) 4.022(9) yes 64507
C(8) S(1) 3.832(9) yes 65507
C(8) C(1) 3.71(1) yes 64507
C(8) C(1) 4.16(1) yes 65507
C(8) C(2) 3.92(2) yes 65507
C(8) C(3) 4.15(1) yes 64507
C(8) C(3) 3.95(1) yes 65507
C(8) C(4) 4.17(1) yes 65507
C(9) S(1) 4.133(9) yes 64507
C(9) S(1) 3.838(9) yes 65507
C(9) C(1) 3.64(1) yes 64507
C(9) C(1) 3.99(1) yes 65507
C(9) C(2) 3.99(2) yes 65507
C(10) Br(1) 4.05(1) yes 64504
C(10) C(10) 3.67(2) yes 65504
C(10) C(11) 4.02(2) yes 65504
C(11) Br(1) 3.99(1) yes 55501
C(11) Br(1) 3.70(1) yes 56501
C(11) Br(1) 3.78(1) yes 64504
C(11) Br(2) 3.66(1) yes 55501
C(11) Ga(1) 3.87(1) yes 55501
C(11) C(10) 4.02(2) yes 65504
C(11) C(11) 3.94(2) yes 65504
